data_7124265
loop_
_publ_author_name
'Boudjelel, Maxime'
'Ladeira, Sonia'
'Bouhadir, Ghenwa'
'Bourissou, Didier'

_publ_section_title
;
 Strong metal-borane interactions in low-valent cyclopentadienyl Rhodium
 complexes
;
_journal_name_full 'Chemical Communications'
_journal_paper_doi 10.1039/C9CC06639J
_journal_year 2019
_chemical_formula_moiety 'C42 H38 B F12 N P Rh'
_chemical_formula_sum 'C42 H38 B F12 N P Rh'
_chemical_formula_weight 929.42
_space_group_crystal_system monoclinic
_space_group_IT_number 14
_space_group_name_Hall '-P 2ybc'
_space_group_name_H-M_alt 'P 1 21/c 1'
_symmetry_space_group_name_Hall '-P 2ybc'
_symmetry_space_group_name_H-M 'P 1 21/c 1'
_atom_sites_solution_hydrogens geom
_audit_creation_method SHELXL-2018/3
_audit_update_record
;
2019-07-05 deposited with the CCDC.    2019-10-01 downloaded from the CCDC.
;
_cell_angle_alpha 90
_cell_angle_beta 100.359(3)
_cell_angle_gamma 90
_cell_formula_units_Z 4
_cell_length_a 11.1009(10)
_cell_length_b 19.504(2)
_cell_length_c 18.980(2)
_cell_measurement_reflns_used 9909
_cell_measurement_temperature 193(2)
_cell_measurement_theta_max 27.88
_cell_measurement_theta_min 2.80
_cell_volume 4042.4(7)
_computing_cell_refinement 'Bruker SAINT'
_computing_data_collection 'Bruker APEX2'
_computing_data_reduction 'Bruker SAINT'
_computing_molecular_graphics 'Bruker SHELXTL'
_computing_publication_material 'Bruker SHELXTL'
_computing_structure_refinement 'SHELXL-2018/3 (Sheldrick, 2018)'
_computing_structure_solution 'SHELXT (Sheldrick 2015)'
_diffrn_ambient_temperature 193(2)
_diffrn_measured_fraction_theta_full 0.996
_diffrn_measured_fraction_theta_max 0.997
_diffrn_measurement_device_type 'Bruker kappa APEX-II CCD Quazar'
_diffrn_measurement_method 'phi and omega scans'
_diffrn_radiation_type MoK\a
_diffrn_radiation_wavelength 0.71073
_diffrn_reflns_av_R_equivalents 0.0654
_diffrn_reflns_av_unetI/netI 0.0397
_diffrn_reflns_Laue_measured_fraction_full 0.996
_diffrn_reflns_Laue_measured_fraction_max 0.997
_diffrn_reflns_limit_h_max 12
_diffrn_reflns_limit_h_min -14
_diffrn_reflns_limit_k_max 26
_diffrn_reflns_limit_k_min -26
_diffrn_reflns_limit_l_max 25
_diffrn_reflns_limit_l_min -25
_diffrn_reflns_number 94983
_diffrn_reflns_point_group_measured_fraction_full 0.996
_diffrn_reflns_point_group_measured_fraction_max 0.997
_diffrn_reflns_theta_full 25.242
_diffrn_reflns_theta_max 28.279
_diffrn_reflns_theta_min 1.510
_diffrn_source 'Incoatec microfocus sealed tube'
_exptl_absorpt_coefficient_mu 0.549
_exptl_absorpt_correction_T_max 0.7457
_exptl_absorpt_correction_T_min 0.7070
_exptl_absorpt_correction_type multi-scan
_exptl_absorpt_process_details 'SADABS (Bruker-AXS)'
_exptl_crystal_colour yellow
_exptl_crystal_density_diffrn 1.527
_exptl_crystal_density_meas ?
_exptl_crystal_description needle
_exptl_crystal_F_000 1880
_exptl_crystal_size_max 0.140
_exptl_crystal_size_mid 0.060
_exptl_crystal_size_min 0.040
_refine_diff_density_max 0.642
_refine_diff_density_min -0.506
_refine_diff_density_rms 0.076
_refine_ls_extinction_method none
_refine_ls_goodness_of_fit_ref 1.020
_refine_ls_hydrogen_treatment constr
_refine_ls_matrix_type full
_refine_ls_number_parameters 594
_refine_ls_number_reflns 9997
_refine_ls_number_restraints 268
_refine_ls_restrained_S_all 1.060
_refine_ls_R_factor_all 0.0568
_refine_ls_R_factor_gt 0.0356
_refine_ls_shift/su_max 0.002
_refine_ls_shift/su_mean 0.000
_refine_ls_structure_factor_coef Fsqd
_refine_ls_weighting_details 'w=1/[\s^2^(Fo^2^)+(0.0341P)^2^+4.2238P] where P=(Fo^2^+2Fc^2^)/3'
_refine_ls_weighting_scheme calc
_refine_ls_wR_factor_gt 0.0789
_refine_ls_wR_factor_ref 0.0891
_reflns_Friedel_coverage 0.000
_reflns_number_gt 7646
_reflns_number_total 9997
_reflns_threshold_expression 'I > 2\s(I)'
_cod_data_source_file c9cc06639j2.cif
_cod_data_source_block 4
_cod_depositor_comments
;
The following automatic conversions were performed:

'_exptl_crystal_density_meas' value 'not measured' was changed to '?'
- the value is perceived as not measured.

Automatic conversion script
Id: cif_fix_values 4973 2017-02-22 13:04:09Z antanas 
;
_cod_original_cell_volume 4042.6(7)
_cod_database_code 7124265
_shelx_shelxl_version_number 2018/3
_shelx_space_group_comment
; 
The symmetry employed for this shelxl refinement is uniquely defined 
by the following loop, which should always be used as a source of 
symmetry information in preference to the above space-group names. 
They are only intended as comments. 
;
_shelx_estimated_absorpt_t_min 0.927
_shelx_estimated_absorpt_t_max 0.978

loop_
_space_group_symop_operation_xyz
'x, y, z'
'-x, y+1/2, -z+1/2'
'-x, -y, -z'
'x, -y-1/2, z-1/2'

loop_
_atom_site_label
_atom_site_type_symbol
_atom_site_fract_x
_atom_site_fract_y
_atom_site_fract_z
_atom_site_U_iso_or_equiv
_atom_site_adp_type
_atom_site_occupancy
_atom_site_site_symmetry_order
_atom_site_calc_flag
_atom_site_refinement_flags_posn
_atom_site_refinement_flags_adp
_atom_site_refinement_flags_occupancy
_atom_site_disorder_assembly
_atom_site_disorder_group
Rh1 Rh 0.74669(2) 0.30357(2) 0.63030(2) 0.02024(6) Uani 1 1 d . . . . .
P1 P 0.61554(5) 0.21349(3) 0.60868(3) 0.01929(12) Uani 1 1 d . . . . .
N1 N 0.93736(18) 0.21281(11) 0.72205(11) 0.0265(4) Uani 1 1 d . . . . .
B1 B 0.6541(2) 0.30916(14) 0.73211(13) 0.0204(5) Uani 1 1 d . . . . .
C1 C 0.6006(2) 0.18090(12) 0.69641(12) 0.0194(5) Uani 1 1 d . . . . .
C2 C 0.62100(19) 0.23083(12) 0.75024(11) 0.0185(4) Uani 1 1 d . . . . .
C3 C 0.6066(2) 0.20945(12) 0.81893(12) 0.0226(5) Uani 1 1 d . . . . .
H3 H 0.617762 0.241901 0.856874 0.027 Uiso 1 1 calc R U . . .
C4 C 0.5766(2) 0.14274(13) 0.83302(13) 0.0261(5) Uani 1 1 d . . . . .
H4 H 0.569232 0.129906 0.880346 0.031 Uiso 1 1 calc R U . . .
C5 C 0.5572(2) 0.09454(13) 0.77890(14) 0.0271(5) Uani 1 1 d . . . . .
H5 H 0.536002 0.048769 0.788661 0.033 Uiso 1 1 calc R U . . .
C6 C 0.5690(2) 0.11370(12) 0.71019(13) 0.0250(5) Uani 1 1 d . . . . .
H6 H 0.555525 0.081039 0.672463 0.030 Uiso 1 1 calc R U . . .
C7 C 0.4527(2) 0.22925(13) 0.56686(13) 0.0269(5) Uani 1 1 d . . . . .
H7 H 0.419373 0.259503 0.601330 0.032 Uiso 1 1 calc R U . . .
C8 C 0.4326(3) 0.26885(15) 0.49618(14) 0.0367(6) Uani 1 1 d . . . . .
H8A H 0.440507 0.237516 0.456911 0.055 Uiso 1 1 calc R U . . .
H8B H 0.493977 0.305318 0.498703 0.055 Uiso 1 1 calc R U . . .
H8C H 0.350485 0.289109 0.487638 0.055 Uiso 1 1 calc R U . . .
C9 C 0.3735(3) 0.16478(16) 0.56040(17) 0.0416(7) Uani 1 1 d . . . . .
H9A H 0.287585 0.177319 0.543855 0.062 Uiso 1 1 calc R U . . .
H9B H 0.382186 0.142360 0.607249 0.062 Uiso 1 1 calc R U . . .
H9C H 0.399901 0.133262 0.525938 0.062 Uiso 1 1 calc R U . . .
C10 C 0.6632(2) 0.13975(13) 0.55910(13) 0.0263(5) Uani 1 1 d . . . . .
H10 H 0.601567 0.102463 0.559806 0.032 Uiso 1 1 calc R U . . .
C11 C 0.7883(3) 0.11108(15) 0.59295(15) 0.0368(6) Uani 1 1 d . . . . .
H11A H 0.803924 0.068755 0.568262 0.055 Uiso 1 1 calc R U . . .
H11B H 0.789217 0.101239 0.643677 0.055 Uiso 1 1 calc R U . . .
H11C H 0.851907 0.144837 0.588618 0.055 Uiso 1 1 calc R U . . .
C12 C 0.6630(3) 0.15792(17) 0.48066(14) 0.0431(7) Uani 1 1 d . . . . .
H12A H 0.714735 0.198251 0.478244 0.065 Uiso 1 1 calc R U . . .
H12B H 0.579100 0.167998 0.456684 0.065 Uiso 1 1 calc R U . . .
H12C H 0.694983 0.119158 0.456825 0.065 Uiso 1 1 calc R U . . .
C13 C 0.6879(3) 0.39069(13) 0.55217(14) 0.0322(6) Uani 1 1 d . . . . .
H13 H 0.604608 0.394763 0.529575 0.039 Uiso 1 1 calc R U . . .
C14 C 0.7406(3) 0.41892(13) 0.61925(15) 0.0360(6) Uani 1 1 d . . . . .
H14 H 0.700482 0.447331 0.648476 0.043 Uiso 1 1 calc R U . . .
C15 C 0.8633(3) 0.39731(14) 0.63480(15) 0.0381(7) Uani 1 1 d . . . . .
H15 H 0.919728 0.406611 0.677608 0.046 Uiso 1 1 calc R U . . .
C16 C 0.8883(3) 0.35881(15) 0.57485(15) 0.0358(6) Uani 1 1 d . . . . .
H16 H 0.964980 0.339223 0.570424 0.043 Uiso 1 1 calc R U . . .
C17 C 0.7812(3) 0.35502(14) 0.52423(14) 0.0337(6) Uani 1 1 d . . . . .
H17 H 0.771777 0.332678 0.479092 0.040 Uiso 1 1 calc R U . . .
C18 C 0.8599(2) 0.24535(12) 0.68827(12) 0.0230(5) Uani 1 1 d . . . . .
C19 C 1.0416(2) 0.18127(12) 0.76128(13) 0.0251(5) Uani 1 1 d . . . . .
C20 C 1.0277(2) 0.12864(13) 0.80838(14) 0.0309(6) Uani 1 1 d . . . . .
C21 C 1.1343(3) 0.10087(15) 0.84787(16) 0.0410(7) Uani 1 1 d . . . . .
H21 H 1.128773 0.064979 0.880975 0.049 Uiso 1 1 calc R U . . .
C22 C 1.2476(3) 0.12467(17) 0.83961(18) 0.0482(8) Uani 1 1 d . . . . .
H22 H 1.319203 0.105367 0.867475 0.058 Uiso 1 1 calc R U . . .
C23 C 1.2584(3) 0.17581(17) 0.79178(18) 0.0443(7) Uani 1 1 d . . . . .
H23 H 1.337525 0.191134 0.786479 0.053 Uiso 1 1 calc R U . . .
C24 C 1.1555(2) 0.20561(13) 0.75089(15) 0.0317(6) Uani 1 1 d . . . . .
C25 C 0.9035(3) 0.10188(17) 0.81597(18) 0.0459(8) Uani 1 1 d . . . . .
H25A H 0.847087 0.140428 0.816508 0.069 Uiso 1 1 calc R U . . .
H25B H 0.910260 0.076107 0.860826 0.069 Uiso 1 1 calc R U . . .
H25C H 0.872433 0.071683 0.775516 0.069 Uiso 1 1 calc R U . . .
C26 C 1.1652(3) 0.26041(17) 0.69701(18) 0.0461(8) Uani 1 1 d . . . . .
H26A H 1.127712 0.244300 0.649167 0.069 Uiso 1 1 calc R U . . .
H26B H 1.251655 0.271132 0.697755 0.069 Uiso 1 1 calc R U . . .
H26C H 1.122561 0.301690 0.708810 0.069 Uiso 1 1 calc R U . . .
C27 C 0.7569(2) 0.34376(12) 0.79320(12) 0.0222(5) Uani 1 1 d . . . . .
C28 C 0.7639(2) 0.41452(13) 0.80502(13) 0.0275(5) Uani 1 1 d . . . . .
H28 H 0.706885 0.443534 0.775751 0.033 Uiso 1 1 calc R U . . .
C30 C 0.9359(2) 0.40358(15) 0.90266(14) 0.0339(6) Uani 1 1 d . . . . .
H30 H 0.996031 0.423611 0.938745 0.041 Uiso 1 1 calc R U . . .
C31 C 0.9301(2) 0.33367(14) 0.89288(13) 0.0279(5) Uani 1 1 d . . . . .
C32 C 0.8432(2) 0.30449(13) 0.83946(12) 0.0244(5) Uani 1 1 d . . . . .
H32 H 0.842108 0.256067 0.834018 0.029 Uiso 1 1 calc R U . . .
C29 C 0.8514(2) 0.44398(14) 0.85823(14) 0.0312(6) Uani 1 1 d D . . . .
C33 C 0.8497(12) 0.5197(4) 0.8728(9) 0.052(2) Uani 0.620(15) 1 d D U P A 1
F1 F 0.7640(9) 0.5538(5) 0.8274(5) 0.066(2) Uani 0.620(15) 1 d D U P A 1
F2 F 0.8331(12) 0.5359(3) 0.9374(2) 0.093(3) Uani 0.620(15) 1 d D U P A 1
F3 F 0.9506(7) 0.5508(4) 0.8615(8) 0.114(3) Uani 0.620(15) 1 d D U P A 1
C33' C 0.8590(19) 0.5203(7) 0.8634(15) 0.057(3) Uani 0.380(15) 1 d D U P A 2
F1' F 0.9136(14) 0.5373(4) 0.9290(5) 0.073(3) Uani 0.380(15) 1 d D U P A 2
F2' F 0.7524(15) 0.5490(8) 0.8458(10) 0.089(4) Uani 0.380(15) 1 d D U P A 2
F3' F 0.9399(13) 0.5441(6) 0.8262(6) 0.085(3) Uani 0.380(15) 1 d D U P A 2
C34 C 1.0177(2) 0.28865(16) 0.94100(14) 0.0366(7) Uani 1 1 d . . . . .
F4 F 1.0460(2) 0.31191(13) 1.00739(10) 0.0777(7) Uani 1 1 d . . . . .
F5 F 1.12269(17) 0.27885(12) 0.91851(12) 0.0656(6) Uani 1 1 d . . . . .
F6 F 0.97498(18) 0.22498(11) 0.94626(11) 0.0660(6) Uani 1 1 d . . . . .
C35 C 0.5282(2) 0.35502(12) 0.71912(12) 0.0219(5) Uani 1 1 d . . . . .
C36 C 0.4636(2) 0.38004(12) 0.65434(13) 0.0247(5) Uani 1 1 d . . . . .
H36 H 0.496086 0.372142 0.612021 0.030 Uiso 1 1 calc R U . . .
C37 C 0.3545(2) 0.41585(13) 0.64871(13) 0.0283(5) Uani 1 1 d . . . . .
C38 C 0.3032(2) 0.42879(13) 0.70849(14) 0.0299(6) Uani 1 1 d . . . . .
H38 H 0.228024 0.452977 0.704906 0.036 Uiso 1 1 calc R U . . .
C39 C 0.3652(2) 0.40526(13) 0.77376(14) 0.0285(5) Uani 1 1 d . . . . .
C40 C 0.4744(2) 0.36928(12) 0.77881(13) 0.0263(5) Uani 1 1 d . . . . .
H40 H 0.514209 0.353742 0.824543 0.032 Uiso 1 1 calc R U . . .
C41 C 0.2891(3) 0.43931(18) 0.57672(17) 0.0491(8) Uani 1 1 d D U . . .
F7 F 0.2014(7) 0.3940(4) 0.5482(4) 0.098(2) Uani 0.671(13) 1 d D U P B 1
F8 F 0.2394(8) 0.5013(3) 0.5786(2) 0.0719(17) Uani 0.671(13) 1 d D U P B 1
F9 F 0.3564(5) 0.4427(4) 0.5270(2) 0.0621(14) Uani 0.671(13) 1 d D U P B 1
F7' F 0.2463(14) 0.3910(6) 0.5357(8) 0.086(3) Uani 0.329(13) 1 d D U P B 2
F8' F 0.3722(10) 0.4735(8) 0.5447(8) 0.090(3) Uani 0.329(13) 1 d D U P B 2
F9' F 0.1886(10) 0.4740(7) 0.5788(5) 0.067(3) Uani 0.329(13) 1 d D U P B 2
C42 C 0.3147(3) 0.41777(16) 0.84006(17) 0.0436(7) Uani 1 1 d . . . . .
F10 F 0.2072(2) 0.44764(16) 0.82885(13) 0.1026(10) Uani 1 1 d . . . . .
F11 F 0.3873(3) 0.45838(13) 0.88661(12) 0.0849(8) Uani 1 1 d . . . . .
F12 F 0.3065(2) 0.36135(11) 0.87693(12) 0.0779(7) Uani 1 1 d . . . . .

loop_
_atom_site_aniso_label
_atom_site_aniso_U_11
_atom_site_aniso_U_22
_atom_site_aniso_U_33
_atom_site_aniso_U_23
_atom_site_aniso_U_13
_atom_site_aniso_U_12
Rh1 0.01952(10) 0.02209(9) 0.01899(9) 0.00229(7) 0.00314(6) -0.00176(7)
P1 0.0196(3) 0.0219(3) 0.0161(3) -0.0001(2) 0.0023(2) -0.0004(2)
N1 0.0196(10) 0.0287(11) 0.0306(11) 0.0017(9) 0.0030(9) -0.0009(8)
B1 0.0196(13) 0.0235(13) 0.0177(11) -0.0012(10) 0.0024(9) 0.0001(10)
C1 0.0142(11) 0.0244(12) 0.0201(10) 0.0018(9) 0.0041(8) 0.0025(8)
C2 0.0121(11) 0.0238(11) 0.0187(10) 0.0007(9) 0.0008(8) 0.0028(9)
C3 0.0186(12) 0.0296(13) 0.0193(11) -0.0003(9) 0.0027(9) 0.0016(9)
C4 0.0232(13) 0.0335(14) 0.0220(12) 0.0083(10) 0.0054(9) 0.0023(10)
C5 0.0244(13) 0.0244(12) 0.0332(13) 0.0070(10) 0.0071(10) -0.0002(10)
C6 0.0247(13) 0.0243(12) 0.0265(12) 0.0003(10) 0.0056(10) 0.0010(10)
C7 0.0220(13) 0.0323(14) 0.0245(12) 0.0009(10) -0.0008(10) 0.0013(10)
C8 0.0377(16) 0.0371(15) 0.0307(14) 0.0045(11) -0.0062(12) -0.0001(12)
C9 0.0269(15) 0.0466(17) 0.0464(17) 0.0091(14) -0.0062(12) -0.0111(13)
C10 0.0295(14) 0.0264(13) 0.0241(12) -0.0030(10) 0.0081(10) 0.0000(10)
C11 0.0409(16) 0.0342(15) 0.0365(15) -0.0054(12) 0.0102(12) 0.0086(12)
C12 0.0535(19) 0.0544(19) 0.0244(13) -0.0043(13) 0.0146(13) 0.0110(15)
C13 0.0374(15) 0.0295(14) 0.0302(13) 0.0119(11) 0.0072(11) -0.0005(11)
C14 0.0500(18) 0.0228(13) 0.0375(15) 0.0041(11) 0.0141(13) -0.0060(12)
C15 0.0428(17) 0.0340(15) 0.0369(15) 0.0047(12) 0.0059(12) -0.0182(13)
C16 0.0323(15) 0.0392(16) 0.0389(15) 0.0093(12) 0.0145(12) -0.0085(12)
C17 0.0419(16) 0.0358(15) 0.0257(13) 0.0084(11) 0.0119(11) -0.0042(12)
C18 0.0193(12) 0.0269(12) 0.0242(11) -0.0039(10) 0.0080(9) -0.0058(10)
C19 0.0187(12) 0.0274(13) 0.0272(12) -0.0039(9) -0.0010(9) 0.0031(9)
C20 0.0275(14) 0.0311(14) 0.0332(14) 0.0001(11) 0.0030(11) 0.0027(11)
C21 0.0432(18) 0.0379(16) 0.0381(15) 0.0061(12) -0.0025(13) 0.0098(13)
C22 0.0302(17) 0.054(2) 0.0541(19) 0.0015(16) -0.0092(14) 0.0123(14)
C23 0.0223(14) 0.0511(19) 0.0568(19) -0.0015(15) 0.0000(13) 0.0022(13)
C24 0.0234(13) 0.0320(14) 0.0381(14) -0.0050(11) 0.0015(11) -0.0013(11)
C25 0.0361(17) 0.0441(18) 0.058(2) 0.0182(15) 0.0097(14) -0.0041(13)
C26 0.0312(16) 0.0489(19) 0.059(2) 0.0111(15) 0.0110(14) -0.0064(14)
C27 0.0204(12) 0.0273(12) 0.0193(11) -0.0006(9) 0.0045(9) -0.0014(9)
C28 0.0280(13) 0.0303(13) 0.0236(12) -0.0006(10) 0.0034(10) -0.0049(10)
C30 0.0268(14) 0.0460(17) 0.0272(13) -0.0068(12) 0.0002(11) -0.0137(12)
C31 0.0189(12) 0.0425(15) 0.0220(12) 0.0000(10) 0.0027(9) -0.0047(11)
C32 0.0214(12) 0.0312(13) 0.0201(11) -0.0030(10) 0.0027(9) -0.0005(10)
C29 0.0332(15) 0.0314(14) 0.0289(13) -0.0048(11) 0.0053(11) -0.0122(11)
C33 0.068(5) 0.033(4) 0.046(4) -0.004(3) -0.011(3) -0.016(3)
F1 0.091(3) 0.038(3) 0.061(3) 0.000(2) -0.010(2) -0.003(2)
F2 0.178(8) 0.050(2) 0.050(2) -0.0243(18) 0.014(3) 0.024(4)
F3 0.077(3) 0.058(3) 0.205(9) -0.026(5) 0.018(5) -0.039(2)
C33' 0.060(6) 0.047(7) 0.057(7) -0.021(6) -0.006(5) -0.018(5)
F1' 0.111(5) 0.048(3) 0.052(3) -0.027(3) -0.012(3) -0.016(4)
F2' 0.092(6) 0.037(6) 0.126(10) -0.046(6) -0.011(6) 0.013(5)
F3' 0.133(7) 0.042(5) 0.081(6) 0.019(4) 0.022(5) -0.041(4)
C34 0.0229(14) 0.0561(19) 0.0282(13) 0.0020(12) -0.0025(11) -0.0051(12)
F4 0.0870(16) 0.0999(18) 0.0326(10) -0.0147(11) -0.0255(10) 0.0361(13)
F5 0.0352(11) 0.0903(16) 0.0730(14) 0.0228(12) 0.0145(10) 0.0181(10)
F6 0.0478(11) 0.0684(14) 0.0702(14) 0.0361(11) -0.0205(10) -0.0116(10)
C35 0.0235(12) 0.0196(11) 0.0217(11) -0.0004(9) 0.0016(9) -0.0016(9)
C36 0.0263(13) 0.0239(12) 0.0228(11) -0.0008(9) 0.0019(10) 0.0029(10)
C37 0.0300(14) 0.0243(12) 0.0286(13) 0.0018(10) -0.0003(10) 0.0052(10)
C38 0.0266(14) 0.0231(12) 0.0406(15) 0.0039(11) 0.0078(11) 0.0061(10)
C39 0.0312(14) 0.0239(12) 0.0324(13) 0.0033(10) 0.0113(11) 0.0022(10)
C40 0.0268(13) 0.0273(13) 0.0248(12) 0.0027(10) 0.0049(10) 0.0018(10)
C41 0.0504(19) 0.0550(19) 0.0391(17) 0.0059(14) 0.0010(14) 0.0281(15)
F7 0.066(4) 0.150(4) 0.062(4) 0.013(3) -0.029(3) -0.025(3)
F8 0.105(4) 0.059(2) 0.0482(19) 0.0160(18) 0.003(2) 0.052(2)
F9 0.074(2) 0.082(3) 0.0293(17) 0.0180(18) 0.0065(15) 0.036(2)
F7' 0.107(8) 0.094(5) 0.040(5) -0.027(4) -0.029(5) 0.047(5)
F8' 0.104(4) 0.097(5) 0.068(5) 0.041(4) 0.012(4) 0.011(4)
F9' 0.060(4) 0.079(5) 0.054(4) -0.002(3) -0.010(3) 0.046(3)
C42 0.0485(19) 0.0434(17) 0.0451(17) 0.0097(14) 0.0255(15) 0.0161(14)
F10 0.0878(18) 0.163(3) 0.0682(15) 0.0280(16) 0.0450(14) 0.0812(18)
F11 0.120(2) 0.0898(18) 0.0556(13) -0.0319(13) 0.0455(14) -0.0210(15)
F12 0.1157(19) 0.0610(14) 0.0748(15) 0.0245(11) 0.0650(14) 0.0124(13)

loop_
_atom_type_symbol
_atom_type_description
_atom_type_scat_dispersion_real
_atom_type_scat_dispersion_imag
_atom_type_scat_source
C C 0.0033 0.0016 'International Tables Vol C Tables 4.2.6.8 and 6.1.1.4'
H H 0.0000 0.0000 'International Tables Vol C Tables 4.2.6.8 and 6.1.1.4'
B B 0.0013 0.0007 'International Tables Vol C Tables 4.2.6.8 and 6.1.1.4'
N N 0.0061 0.0033 'International Tables Vol C Tables 4.2.6.8 and 6.1.1.4'
F F 0.0171 0.0103 'International Tables Vol C Tables 4.2.6.8 and 6.1.1.4'
P P 0.1023 0.0942 'International Tables Vol C Tables 4.2.6.8 and 6.1.1.4'
Rh Rh -1.1178 0.9187 'International Tables Vol C Tables 4.2.6.8 and 6.1.1.4'

loop_
_geom_angle_atom_site_label_1
_geom_angle_atom_site_label_2
_geom_angle_atom_site_label_3
_geom_angle
C18 Rh1 C15 98.58(11)
C18 Rh1 C14 131.06(10)
C15 Rh1 C14 36.44(11)
C18 Rh1 P1 88.74(7)
C15 Rh1 P1 171.31(8)
C14 Rh1 P1 138.25(8)
C18 Rh1 C13 155.60(10)
C15 Rh1 C13 60.61(10)
C14 Rh1 C13 36.36(10)
P1 Rh1 C13 111.16(7)
C18 Rh1 C16 96.28(10)
C15 Rh1 C16 36.69(10)
C14 Rh1 C16 60.30(11)
P1 Rh1 C16 138.17(8)
C13 Rh1 C16 59.54(10)
C18 Rh1 C17 124.24(10)
C15 Rh1 C17 59.92(10)
C14 Rh1 C17 60.02(10)
P1 Rh1 C17 112.01(7)
C13 Rh1 C17 35.98(10)
C16 Rh1 C17 34.76(10)
C18 Rh1 B1 83.85(9)
C15 Rh1 B1 105.49(10)
C14 Rh1 B1 91.15(10)
P1 Rh1 B1 79.82(7)
C13 Rh1 B1 112.66(10)
C16 Rh1 B1 141.97(10)
C17 Rh1 B1 148.30(9)
C1 P1 C10 106.02(11)
C1 P1 C7 101.93(11)
C10 P1 C7 104.83(12)
C1 P1 Rh1 105.43(8)
C10 P1 Rh1 117.47(9)
C7 P1 Rh1 119.35(8)
C18 N1 C19 171.9(2)
C27 B1 C2 113.42(19)
C27 B1 C35 110.61(19)
C2 B1 C35 109.05(19)
C27 B1 Rh1 104.56(15)
C2 B1 Rh1 106.26(15)
C35 B1 Rh1 112.88(15)
C6 C1 C2 122.0(2)
C6 C1 P1 124.63(18)
C2 C1 P1 113.32(17)
C1 C2 C3 116.1(2)
C1 C2 B1 120.9(2)
C3 C2 B1 123.0(2)
C4 C3 C2 122.1(2)
C4 C3 H3 119.0
C2 C3 H3 119.0
C5 C4 C3 120.5(2)
C5 C4 H4 119.7
C3 C4 H4 119.7
C4 C5 C6 119.2(2)
C4 C5 H5 120.4
C6 C5 H5 120.4
C5 C6 C1 120.0(2)
C5 C6 H6 120.0
C1 C6 H6 120.0
C9 C7 C8 110.8(2)
C9 C7 P1 113.49(18)
C8 C7 P1 115.72(19)
C9 C7 H7 105.3
C8 C7 H7 105.3
P1 C7 H7 105.3
C7 C8 H8A 109.5
C7 C8 H8B 109.5
H8A C8 H8B 109.5
C7 C8 H8C 109.5
H8A C8 H8C 109.5
H8B C8 H8C 109.5
C7 C9 H9A 109.5
C7 C9 H9B 109.5
H9A C9 H9B 109.5
C7 C9 H9C 109.5
H9A C9 H9C 109.5
H9B C9 H9C 109.5
C11 C10 C12 109.6(2)
C11 C10 P1 113.12(17)
C12 C10 P1 111.40(18)
C11 C10 H10 107.5
C12 C10 H10 107.5
P1 C10 H10 107.5
C10 C11 H11A 109.5
C10 C11 H11B 109.5
H11A C11 H11B 109.5
C10 C11 H11C 109.5
H11A C11 H11C 109.5
H11B C11 H11C 109.5
C10 C12 H12A 109.5
C10 C12 H12B 109.5
H12A C12 H12B 109.5
C10 C12 H12C 109.5
H12A C12 H12C 109.5
H12B C12 H12C 109.5
C14 C13 C17 108.3(3)
C14 C13 Rh1 71.32(15)
C17 C13 Rh1 74.66(15)
C14 C13 H13 125.9
C17 C13 H13 125.9
Rh1 C13 H13 119.9
C15 C14 C13 107.5(3)
C15 C14 Rh1 70.75(15)
C13 C14 Rh1 72.32(15)
C15 C14 H14 126.2
C13 C14 H14 126.2
Rh1 C14 H14 122.4
C14 C15 C16 108.0(3)
C14 C15 Rh1 72.81(15)
C16 C15 Rh1 74.59(15)
C14 C15 H15 126.0
C16 C15 H15 126.0
Rh1 C15 H15 118.5
C17 C16 C15 108.2(3)
C17 C16 Rh1 73.87(15)
C15 C16 Rh1 68.72(14)
C17 C16 H16 125.9
C15 C16 H16 125.9
Rh1 C16 H16 123.1
C16 C17 C13 107.8(3)
C16 C17 Rh1 71.36(15)
C13 C17 Rh1 69.36(14)
C16 C17 H17 126.1
C13 C17 H17 126.1
Rh1 C17 H17 124.8
N1 C18 Rh1 174.2(2)
C20 C19 C24 123.4(2)
C20 C19 N1 119.3(2)
C24 C19 N1 117.2(2)
C19 C20 C21 116.9(3)
C19 C20 C25 121.9(2)
C21 C20 C25 121.2(3)
C22 C21 C20 120.9(3)
C22 C21 H21 119.5
C20 C21 H21 119.5
C23 C22 C21 120.9(3)
C23 C22 H22 119.6
C21 C22 H22 119.6
C22 C23 C24 120.9(3)
C22 C23 H23 119.5
C24 C23 H23 119.5
C23 C24 C19 117.0(3)
C23 C24 C26 121.8(3)
C19 C24 C26 121.2(2)
C20 C25 H25A 109.5
C20 C25 H25B 109.5
H25A C25 H25B 109.5
C20 C25 H25C 109.5
H25A C25 H25C 109.5
H25B C25 H25C 109.5
C24 C26 H26A 109.5
C24 C26 H26B 109.5
H26A C26 H26B 109.5
C24 C26 H26C 109.5
H26A C26 H26C 109.5
H26B C26 H26C 109.5
C28 C27 C32 115.2(2)
C28 C27 B1 122.5(2)
C32 C27 B1 122.3(2)
C29 C28 C27 122.3(2)
C29 C28 H28 118.8
C27 C28 H28 118.8
C31 C30 C29 118.1(2)
C31 C30 H30 121.0
C29 C30 H30 121.0
C30 C31 C32 120.9(2)
C30 C31 C34 119.4(2)
C32 C31 C34 119.7(2)
C31 C32 C27 122.6(2)
C31 C32 H32 118.7
C27 C32 H32 118.7
C30 C29 C28 120.9(2)
C30 C29 C33' 120.1(11)
C28 C29 C33' 118.9(11)
C30 C29 C33 118.4(7)
C28 C29 C33 120.6(7)
F2 C33 F3 107.9(11)
F2 C33 F1 106.2(7)
F3 C33 F1 101.0(10)
F2 C33 C29 114.7(8)
F3 C33 C29 112.4(7)
F1 C33 C29 113.6(12)
F2' C33' F3' 113(2)
F2' C33' F1' 112.0(14)
F3' C33' F1' 100.1(14)
F2' C33' C29 112.0(15)
F3' C33' C29 110.6(11)
F1' C33' C29 108.8(17)
F4 C34 F5 106.5(2)
F4 C34 F6 105.9(2)
F5 C34 F6 103.5(3)
F4 C34 C31 113.4(3)
F5 C34 C31 113.7(2)
F6 C34 C31 113.0(2)
C36 C35 C40 114.7(2)
C36 C35 B1 127.7(2)
C40 C35 B1 117.5(2)
C37 C36 C35 123.2(2)
C37 C36 H36 118.4
C35 C36 H36 118.4
C38 C37 C36 120.8(2)
C38 C37 C41 119.3(2)
C36 C37 C41 119.8(2)
C37 C38 C39 117.6(2)
C37 C38 H38 121.2
C39 C38 H38 121.2
C38 C39 C40 121.1(2)
C38 C39 C42 120.1(2)
C40 C39 C42 118.8(2)
C39 C40 C35 122.6(2)
C39 C40 H40 118.7
C35 C40 H40 118.7
F7' C41 F9' 100.2(7)
F9 C41 F8 105.5(4)
F9 C41 F7 101.9(4)
F8 C41 F7 109.4(4)
F7' C41 F8' 107.4(8)
F9' C41 F8' 114.1(7)
F7' C41 C37 113.7(7)
F9 C41 C37 115.3(3)
F9' C41 C37 113.9(5)
F8 C41 C37 112.8(3)
F7 C41 C37 111.1(4)
F8' C41 C37 107.4(6)
F10 C42 F12 108.0(3)
F10 C42 F11 105.4(3)
F12 C42 F11 103.5(3)
F10 C42 C39 114.0(3)
F12 C42 C39 112.7(2)
F11 C42 C39 112.4(3)

loop_
_geom_bond_atom_site_label_1
_geom_bond_atom_site_label_2
_geom_bond_distance
Rh1 C18 1.893(2)
Rh1 C15 2.233(3)
Rh1 C14 2.260(3)
Rh1 P1 2.2716(6)
Rh1 C13 2.272(2)
Rh1 C16 2.310(3)
Rh1 C17 2.342(2)
Rh1 B1 2.349(3)
P1 C1 1.818(2)
P1 C10 1.847(2)
P1 C7 1.864(2)
N1 C18 1.164(3)
N1 C19 1.401(3)
B1 C27 1.621(3)
B1 C2 1.622(3)
B1 C35 1.640(3)
C1 C6 1.394(3)
C1 C2 1.400(3)
C2 C3 1.405(3)
C3 C4 1.381(3)
C3 H3 0.9500
C4 C5 1.380(4)
C4 H4 0.9500
C5 C6 1.385(3)
C5 H5 0.9500
C6 H6 0.9500
C7 C9 1.527(4)
C7 C8 1.529(3)
C7 H7 1.0000
C8 H8A 0.9800
C8 H8B 0.9800
C8 H8C 0.9800
C9 H9A 0.9800
C9 H9B 0.9800
C9 H9C 0.9800
C10 C11 1.527(4)
C10 C12 1.530(3)
C10 H10 1.0000
C11 H11A 0.9800
C11 H11B 0.9800
C11 H11C 0.9800
C12 H12A 0.9800
C12 H12B 0.9800
C12 H12C 0.9800
C13 C14 1.414(4)
C13 C17 1.427(4)
C13 H13 0.9500
C14 C15 1.405(4)
C14 H14 0.9500
C15 C16 1.432(4)
C15 H15 0.9500
C16 C17 1.390(4)
C16 H16 0.9500
C17 H17 0.9500
C19 C20 1.388(4)
C19 C24 1.397(4)
C20 C21 1.392(4)
C20 C25 1.504(4)
C21 C22 1.376(4)
C21 H21 0.9500
C22 C23 1.368(5)
C22 H22 0.9500
C23 C24 1.388(4)
C23 H23 0.9500
C24 C26 1.497(4)
C25 H25A 0.9800
C25 H25B 0.9800
C25 H25C 0.9800
C26 H26A 0.9800
C26 H26B 0.9800
C26 H26C 0.9800
C27 C28 1.398(3)
C27 C32 1.404(3)
C28 C29 1.393(3)
C28 H28 0.9500
C30 C31 1.376(4)
C30 C29 1.389(4)
C30 H30 0.9500
C31 C32 1.390(3)
C31 C34 1.494(4)
C32 H32 0.9500
C29 C33' 1.492(13)
C29 C33 1.504(8)
C33 F2 1.310(14)
C33 F3 1.325(9)
C33 F1 1.340(18)
C33' F2' 1.30(2)
C33' F3' 1.323(14)
C33' F1' 1.33(3)
C34 F4 1.323(3)
C34 F5 1.325(3)
C34 F6 1.340(3)
C35 C36 1.395(3)
C35 C40 1.400(3)
C36 C37 1.386(3)
C36 H36 0.9500
C37 C38 1.381(4)
C37 C41 1.499(4)
C38 C39 1.383(4)
C38 H38 0.9500
C39 C40 1.389(3)
C39 C42 1.487(4)
C40 H40 0.9500
C41 F7' 1.261(11)
C41 F9 1.307(5)
C41 F9' 1.310(8)
C41 F8 1.332(5)
C41 F7 1.353(6)
C41 F8' 1.367(10)
C42 F10 1.311(4)
C42 F12 1.316(3)
C42 F11 1.342(4)
